data_2243925
loop_
_publ_author_name
'Atio\(glu, Zeliha'
'Akkurt, Mehmet'
'Mammadova, Gunay Z.'
'Bhattarai, Ajaya'

_publ_section_title
;
 Crystal structure and Hirshfeld surface analysis of
 2,2,2-trichloro-<i>N</i>,<i>N</i>-bis{[(1<i>RS</i>,4<i>SR</i>)-1,4-dihydro-1,4-epoxynaphthalen-1-yl]methyl}acetamide
;
_journal_coeditor_code YK2156
_journal_issue 10
_journal_name_full 'Acta Crystallographica Section E'
_journal_page_first 1048
_journal_page_last 1053
_journal_paper_doi 10.1107/S2056989021009907
_journal_volume 77
_journal_year 2021
_chemical_formula_iupac 'C24 H18 Cl3 N O3'
_chemical_formula_moiety 'C24 H18 Cl3 N O3'
_chemical_formula_sum 'C24 H18 Cl3 N O3'
_chemical_formula_weight 474.74
_chemical_name_systematic
2,2,2-Trichloro-<i>N</i>,<i>N</i>-bis{[(1<i>RS</i>,4<i>SR</i>)-1,4-dihydro-1,4-epoxynaphthalen-1-yl]methyl}acetamide
_space_group_crystal_system monoclinic
_space_group_IT_number 14
_space_group_name_Hall '-P 2yn'
_space_group_name_H-M_alt 'P 1 21/n 1'
_atom_sites_solution_hydrogens geom
_audit_creation_method SHELXL-2018/3
_cell_angle_alpha 90
_cell_angle_beta 104.307(2)
_cell_angle_gamma 90
_cell_formula_units_Z 4
_cell_length_a 15.0134(6)
_cell_length_b 8.1336(3)
_cell_length_c 18.2841(6)
_cell_measurement_reflns_used 4831
_cell_measurement_temperature 296(2)
_cell_measurement_theta_max 26.67
_cell_measurement_theta_min 2.80
_cell_volume 2163.48(14)
_computing_cell_refinement
;
SAINT (Bruker, 2013)
;
_computing_data_collection
;
APEX2 (Bruker, 2013)
;
_computing_data_reduction
;
SAINT (Bruker, 2013)
;
_computing_molecular_graphics
;
ORTEP-3 for Windows (Farrugia, 2012)
;
_computing_publication_material
;
PLATON (Spek, 2020)
;
_computing_structure_refinement
;
SHELXL (Sheldrick, 2015b)
;
_computing_structure_solution
;
SHELXT (Sheldrick, 2015a)
;
_diffrn_ambient_temperature 296(2)
_diffrn_measured_fraction_theta_full 0.994
_diffrn_measured_fraction_theta_max 0.991
_diffrn_measurement_device_type 'Bruker Kappa APEXII area-detector diffractometer'
_diffrn_measurement_method '\f and \w scans'
_diffrn_radiation_type MoK\a
_diffrn_radiation_wavelength 0.71073
_diffrn_reflns_av_R_equivalents 0.0304
_diffrn_reflns_av_unetI/netI 0.0311
_diffrn_reflns_limit_h_max 19
_diffrn_reflns_limit_h_min -19
_diffrn_reflns_limit_k_max 10
_diffrn_reflns_limit_k_min -10
_diffrn_reflns_limit_l_max 23
_diffrn_reflns_limit_l_min -23
_diffrn_reflns_number 17833
_diffrn_reflns_theta_full 25.242
_diffrn_reflns_theta_max 27.621
_diffrn_reflns_theta_min 3.217
_exptl_absorpt_coefficient_mu 0.451
_exptl_absorpt_correction_T_max 0.940
_exptl_absorpt_correction_T_min 0.743
_exptl_absorpt_correction_type multi-scan
_exptl_absorpt_process_details
;
(SADABS; Bruker, 2013)
;
_exptl_crystal_colour colourless
_exptl_crystal_density_diffrn 1.458
_exptl_crystal_description fragment
_exptl_crystal_F_000 976
_exptl_crystal_size_max 0.340
_exptl_crystal_size_mid 0.180
_exptl_crystal_size_min 0.140
_refine_diff_density_max 0.299
_refine_diff_density_min -0.357
_refine_ls_extinction_method none
_refine_ls_goodness_of_fit_ref 1.013
_refine_ls_hydrogen_treatment constr
_refine_ls_matrix_type full
_refine_ls_number_parameters 280
_refine_ls_number_reflns 4991
_refine_ls_number_restraints 0
_refine_ls_restrained_S_all 1.013
_refine_ls_R_factor_all 0.0646
_refine_ls_R_factor_gt 0.0412
_refine_ls_shift/su_max 0.000
_refine_ls_shift/su_mean 0.000
_refine_ls_structure_factor_coef Fsqd
_refine_ls_weighting_details 'w=1/[\s^2^(Fo^2^)+(0.0576P)^2^+0.6103P] where P=(Fo^2^+2Fc^2^)/3'
_refine_ls_weighting_scheme calc
_refine_ls_wR_factor_gt 0.1046
_refine_ls_wR_factor_ref 0.1179
_reflns_number_gt 3570
_reflns_number_total 4991
_reflns_threshold_expression 'I > 2\s(I)'
_cod_data_source_file yk2156sup1.cif
_cod_data_source_block I
_cod_depositor_comments 'Adding full bibliography for 2243925.cif.'
_cod_original_sg_symbol_H-M 'P 21/n'
_cod_database_code 2243925
_cod_database_fobs_code 2243925
_shelx_space_group_comment
;
The symmetry employed for this shelxl refinement is uniquely defined
by the following loop, which should always be used as a source of
symmetry information in preference to the above space-group names.
They are only intended as comments.
;
_shelx_estimated_absorpt_t_min 0.862
_shelx_estimated_absorpt_t_max 0.940

loop_
_space_group_symop_operation_xyz
'x, y, z'
'-x+1/2, y+1/2, -z+1/2'
'-x, -y, -z'
'x-1/2, -y-1/2, z-1/2'

loop_
_atom_site_type_symbol
_atom_site_label
_atom_site_fract_x
_atom_site_fract_y
_atom_site_fract_z
_atom_site_U_iso_or_equiv
_atom_site_adp_type
_atom_site_calc_flag
_atom_site_occupancy
_atom_site_disorder_assembly
_atom_site_disorder_group
C C1 0.57432(13) 0.4170(2) 0.17193(10) 0.0396(4) Uani d 1 . .
C C2 0.53382(14) 0.2461(3) 0.14061(12) 0.0450(5) Uani d 1 . .
C C10 0.57234(13) 0.6612(2) 0.24521(11) 0.0386(4) Uani d 1 . .
H H10A 0.533570 0.757230 0.231289 0.046 Uiso calc 1 . .
H H10B 0.628106 0.679444 0.228600 0.046 Uiso calc 1 . .
C C11 0.59728(12) 0.6449(2) 0.32991(11) 0.0353(4) Uani d 1 . .
C C12 0.64935(13) 0.7922(2) 0.37350(12) 0.0445(5) Uani d 1 . .
H H12A 0.686507 0.866559 0.356181 0.053 Uiso calc 1 . .
C C13 0.63075(14) 0.7916(2) 0.44014(12) 0.0473(5) Uani d 1 . .
H H13A 0.651717 0.865687 0.479366 0.057 Uiso calc 1 . .
C C14 0.56784(13) 0.6447(2) 0.43983(11) 0.0417(4) Uani d 1 . .
H H14A 0.530748 0.647835 0.477024 0.050 Uiso calc 1 . .
C C14A 0.62536(12) 0.4899(2) 0.44023(11) 0.0390(4) Uani d 1 . .
C C15 0.65706(14) 0.3678(3) 0.49181(12) 0.0466(5) Uani d 1 . .
H H15A 0.643575 0.368000 0.538795 0.056 Uiso calc 1 . .
C C16 0.71008(15) 0.2436(3) 0.47154(13) 0.0531(5) Uani d 1 . .
H H16A 0.731376 0.158196 0.505157 0.064 Uiso calc 1 . .
C C17 0.73137(15) 0.2450(3) 0.40299(13) 0.0521(5) Uani d 1 . .
H H17A 0.767642 0.161342 0.391117 0.062 Uiso calc 1 . .
C C18 0.69959(13) 0.3700(2) 0.35035(12) 0.0436(4) Uani d 1 . .
H H18A 0.714646 0.371239 0.303977 0.052 Uiso calc 1 . .
C C18A 0.64551(11) 0.4905(2) 0.36943(10) 0.0356(4) Uani d 1 . .
C C20 0.42684(12) 0.5001(2) 0.20562(10) 0.0359(4) Uani d 1 . .
H H20A 0.422213 0.498360 0.257597 0.043 Uiso calc 1 . .
H H20B 0.404568 0.395232 0.183106 0.043 Uiso calc 1 . .
C C21 0.36523(12) 0.6346(2) 0.16411(10) 0.0348(4) Uani d 1 . .
C C22 0.37783(13) 0.7010(3) 0.08860(11) 0.0440(4) Uani d 1 . .
H H22A 0.405680 0.647375 0.055171 0.053 Uiso calc 1 . .
C C23 0.34135(14) 0.8485(3) 0.08083(13) 0.0503(5) Uani d 1 . .
H H23A 0.338084 0.920840 0.040843 0.060 Uiso calc 1 . .
C C24 0.30557(14) 0.8769(2) 0.15056(12) 0.0467(5) Uani d 1 . .
H H24A 0.296146 0.991967 0.162742 0.056 Uiso calc 1 . .
C C24A 0.22319(13) 0.7630(2) 0.14421(10) 0.0396(4) Uani d 1 . .
C C25 0.12998(14) 0.7862(3) 0.13138(11) 0.0485(5) Uani d 1 . .
H H25A 0.104624 0.891139 0.125152 0.058 Uiso calc 1 . .
C C26 0.07468(15) 0.6477(3) 0.12801(12) 0.0556(6) Uani d 1 . .
H H26A 0.011307 0.660262 0.118843 0.067 Uiso calc 1 . .
C C27 0.11209(14) 0.4931(3) 0.13797(12) 0.0558(6) Uani d 1 . .
H H27A 0.073843 0.402457 0.136186 0.067 Uiso calc 1 . .
C C28 0.20793(13) 0.4696(3) 0.15092(11) 0.0448(4) Uani d 1 . .
H H28A 0.233674 0.365028 0.157926 0.054 Uiso calc 1 . .
C C28A 0.26130(12) 0.6058(2) 0.15276(9) 0.0350(4) Uani d 1 . .
N N1 0.52425(10) 0.51733(18) 0.20508(8) 0.0353(3) Uani d 1 . .
O O1 0.65181(10) 0.4475(2) 0.16809(9) 0.0594(4) Uani d 1 . .
O O19 0.51694(8) 0.64419(16) 0.36140(7) 0.0389(3) Uani d 1 . .
O O29 0.37315(9) 0.78716(15) 0.20640(7) 0.0431(3) Uani d 1 . .
Cl Cl1 0.49921(4) 0.13248(6) 0.21124(4) 0.05856(17) Uani d 1 . .
Cl Cl2 0.61916(5) 0.13144(9) 0.11317(5) 0.0795(2) Uani d 1 . .
Cl Cl3 0.44055(5) 0.27068(8) 0.06047(4) 0.0719(2) Uani d 1 . .

loop_
_atom_site_aniso_label
_atom_site_aniso_U_11
_atom_site_aniso_U_22
_atom_site_aniso_U_33
_atom_site_aniso_U_12
_atom_site_aniso_U_13
_atom_site_aniso_U_23
C1 0.0400(10) 0.0380(10) 0.0425(10) -0.0010(8) 0.0136(8) 0.0011(8)
C2 0.0436(11) 0.0415(10) 0.0510(11) 0.0025(8) 0.0138(9) -0.0063(9)
C10 0.0366(10) 0.0304(9) 0.0486(11) -0.0056(7) 0.0101(8) 0.0000(7)
C11 0.0276(8) 0.0296(9) 0.0489(10) -0.0020(7) 0.0096(7) -0.0022(7)
C12 0.0393(11) 0.0305(9) 0.0603(13) -0.0053(8) 0.0060(9) -0.0042(8)
C13 0.0465(12) 0.0361(10) 0.0552(12) -0.0006(9) 0.0051(9) -0.0105(9)
C14 0.0358(10) 0.0437(11) 0.0449(10) -0.0001(8) 0.0088(8) -0.0059(8)
C14A 0.0309(9) 0.0356(10) 0.0485(10) -0.0048(7) 0.0062(7) -0.0043(8)
C15 0.0417(11) 0.0463(11) 0.0489(11) -0.0066(9) 0.0056(9) 0.0023(9)
C16 0.0491(12) 0.0401(11) 0.0632(14) 0.0007(9) 0.0006(10) 0.0081(10)
C17 0.0450(12) 0.0366(10) 0.0707(14) 0.0091(9) 0.0067(10) -0.0039(10)
C18 0.0382(10) 0.0389(10) 0.0536(12) 0.0009(8) 0.0109(8) -0.0047(8)
C18A 0.0266(8) 0.0312(9) 0.0473(10) -0.0040(7) 0.0060(7) -0.0008(7)
C20 0.0323(9) 0.0329(9) 0.0431(10) -0.0024(7) 0.0102(7) 0.0010(7)
C21 0.0346(9) 0.0309(9) 0.0383(9) -0.0023(7) 0.0082(7) -0.0031(7)
C22 0.0381(10) 0.0508(12) 0.0455(11) -0.0010(9) 0.0150(8) 0.0056(9)
C23 0.0445(11) 0.0458(12) 0.0601(13) -0.0024(9) 0.0118(9) 0.0166(10)
C24 0.0445(11) 0.0323(10) 0.0595(13) 0.0040(8) 0.0058(9) -0.0005(9)
C24A 0.0406(10) 0.0413(10) 0.0370(9) 0.0020(8) 0.0098(7) -0.0010(8)
C25 0.0463(12) 0.0594(13) 0.0416(10) 0.0136(10) 0.0142(9) 0.0030(9)
C26 0.0345(10) 0.0849(18) 0.0496(12) 0.0021(11) 0.0149(9) 0.0111(11)
C27 0.0412(11) 0.0735(16) 0.0533(12) -0.0185(11) 0.0125(9) 0.0043(11)
C28 0.0438(11) 0.0458(11) 0.0446(10) -0.0064(9) 0.0106(8) 0.0017(9)
C28A 0.0346(9) 0.0410(10) 0.0302(8) -0.0022(7) 0.0093(7) -0.0020(7)
N1 0.0325(8) 0.0314(8) 0.0418(8) -0.0030(6) 0.0086(6) -0.0015(6)
O1 0.0475(9) 0.0566(9) 0.0848(11) -0.0086(7) 0.0368(8) -0.0112(8)
O19 0.0279(6) 0.0422(7) 0.0460(7) 0.0007(5) 0.0081(5) -0.0044(6)
O29 0.0429(8) 0.0311(7) 0.0497(8) 0.0011(6) 0.0011(6) -0.0067(6)
Cl1 0.0690(4) 0.0354(3) 0.0743(4) -0.0035(2) 0.0234(3) 0.0056(2)
Cl2 0.0716(4) 0.0686(4) 0.1080(6) 0.0077(3) 0.0409(4) -0.0319(4)
Cl3 0.0757(4) 0.0686(4) 0.0586(4) -0.0006(3) -0.0076(3) -0.0129(3)

loop_
_atom_type_symbol
_atom_type_description
_atom_type_scat_dispersion_real
_atom_type_scat_dispersion_imag
_atom_type_scat_source
C C 0.0033 0.0016 'International Tables Vol C Tables 4.2.6.8 and 6.1.1.4'
H H 0.0000 0.0000 'International Tables Vol C Tables 4.2.6.8 and 6.1.1.4'
N N 0.0061 0.0033 'International Tables Vol C Tables 4.2.6.8 and 6.1.1.4'
O O 0.0106 0.0060 'International Tables Vol C Tables 4.2.6.8 and 6.1.1.4'
Cl Cl 0.1484 0.1585 'International Tables Vol C Tables 4.2.6.8 and 6.1.1.4'

loop_
_geom_angle_atom_site_label_1
_geom_angle_atom_site_label_2
_geom_angle_atom_site_label_3
_geom_angle_site_symmetry_1
_geom_angle_site_symmetry_3
_geom_angle
_geom_angle_publ_flag
O1 C1 N1 . . 123.52(18) ?
O1 C1 C2 . . 116.95(17) ?
N1 C1 C2 . . 119.42(16) ?
C1 C2 Cl2 . . 109.31(13) ?
C1 C2 Cl1 . . 110.74(13) ?
Cl2 C2 Cl1 . . 107.36(11) ?
C1 C2 Cl3 . . 110.99(14) ?
Cl2 C2 Cl3 . . 107.91(11) ?
Cl1 C2 Cl3 . . 110.41(11) ?
N1 C10 C11 . . 114.17(14) ?
N1 C10 H10A . . 108.7 ?
C11 C10 H10A . . 108.7 ?
N1 C10 H10B . . 108.7 ?
C11 C10 H10B . . 108.7 ?
H10A C10 H10B . . 107.6 ?
O19 C11 C10 . . 112.73(14) ?
O19 C11 C18A . . 98.64(13) ?
C10 C11 C18A . . 121.53(15) ?
O19 C11 C12 . . 99.35(14) ?
C10 C11 C12 . . 115.42(15) ?
C18A C11 C12 . . 105.78(15) ?
C13 C12 C11 . . 106.25(17) ?
C13 C12 H12A . . 126.9 ?
C11 C12 H12A . . 126.9 ?
C12 C13 C14 . . 105.83(17) ?
C12 C13 H13A . . 127.1 ?
C14 C13 H13A . . 127.1 ?
O19 C14 C13 . . 100.44(15) ?
O19 C14 C14A . . 99.30(14) ?
C13 C14 C14A . . 107.32(15) ?
O19 C14 H14A . . 115.8 ?
C13 C14 H14A . . 115.8 ?
C14A C14 H14A . . 115.8 ?
C15 C14A C18A . . 121.38(18) ?
C15 C14A C14 . . 134.49(18) ?
C18A C14A C14 . . 104.12(16) ?
C14A C15 C16 . . 117.8(2) ?
C14A C15 H15A . . 121.1 ?
C16 C15 H15A . . 121.1 ?
C17 C16 C15 . . 121.1(2) ?
C17 C16 H16A . . 119.5 ?
C15 C16 H16A . . 119.5 ?
C16 C17 C18 . . 121.3(2) ?
C16 C17 H17A . . 119.4 ?
C18 C17 H17A . . 119.4 ?
C18A C18 C17 . . 117.81(19) ?
C18A C18 H18A . . 121.1 ?
C17 C18 H18A . . 121.1 ?
C18 C18A C14A . . 120.62(17) ?
C18 C18A C11 . . 134.72(18) ?
C14A C18A C11 . . 104.65(15) ?
N1 C20 C21 . . 114.45(14) ?
N1 C20 H20A . . 108.6 ?
C21 C20 H20A . . 108.6 ?
N1 C20 H20B . . 108.6 ?
C21 C20 H20B . . 108.6 ?
H20A C20 H20B . . 107.6 ?
O29 C21 C20 . . 113.09(14) ?
O29 C21 C22 . . 99.57(14) ?
C20 C21 C22 . . 120.64(16) ?
O29 C21 C28A . . 98.57(13) ?
C20 C21 C28A . . 115.56(14) ?
C22 C21 C28A . . 106.13(14) ?
C23 C22 C21 . . 106.13(18) ?
C23 C22 H22A . . 126.9 ?
C21 C22 H22A . . 126.9 ?
C22 C23 C24 . . 105.84(18) ?
C22 C23 H23A . . 127.1 ?
C24 C23 H23A . . 127.1 ?
O29 C24 C23 . . 100.59(15) ?
O29 C24 C24A . . 99.27(15) ?
C23 C24 C24A . . 106.97(16) ?
O29 C24 H24A . . 115.9 ?
C23 C24 H24A . . 115.9 ?
C24A C24 H24A . . 115.9 ?
C25 C24A C28A . . 121.17(18) ?
C25 C24A C24 . . 134.57(19) ?
C28A C24A C24 . . 104.24(16) ?
C24A C25 C26 . . 117.9(2) ?
C24A C25 H25A . . 121.0 ?
C26 C25 H25A . . 121.0 ?
C27 C26 C25 . . 121.08(19) ?
C27 C26 H26A . . 119.5 ?
C25 C26 H26A . . 119.5 ?
C26 C27 C28 . . 120.9(2) ?
C26 C27 H27A . . 119.6 ?
C28 C27 H27A . . 119.6 ?
C28A C28 C27 . . 117.6(2) ?
C28A C28 H28A . . 121.2 ?
C27 C28 H28A . . 121.2 ?
C28 C28A C24A . . 121.36(17) ?
C28 C28A C21 . . 134.20(17) ?
C24A C28A C21 . . 104.43(15) ?
C1 N1 C20 . . 127.57(15) ?
C1 N1 C10 . . 116.44(15) ?
C20 N1 C10 . . 115.99(14) ?
C14 O19 C11 . . 96.05(13) ?
C24 O29 C21 . . 96.01(13) ?

loop_
_geom_bond_atom_site_label_1
_geom_bond_atom_site_label_2
_geom_bond_site_symmetry_2
_geom_bond_distance
_geom_bond_publ_flag
C1 O1 . 1.209(2) ?
C1 N1 . 1.351(2) ?
C1 C2 . 1.568(3) ?
C2 Cl2 . 1.755(2) ?
C2 Cl1 . 1.767(2) ?
C2 Cl3 . 1.770(2) ?
C10 N1 . 1.472(2) ?
C10 C11 . 1.506(3) ?
C10 H10A . 0.9700 ?
C10 H10B . 0.9700 ?
C11 O19 . 1.459(2) ?
C11 C18A . 1.538(2) ?
C11 C12 . 1.540(2) ?
C12 C13 . 1.316(3) ?
C12 H12A . 0.9300 ?
C13 C14 . 1.522(3) ?
C13 H13A . 0.9300 ?
C14 O19 . 1.449(2) ?
C14 C14A . 1.526(3) ?
C14 H14A . 0.9800 ?
C14A C15 . 1.371(3) ?
C14A C18A . 1.400(3) ?
C15 C16 . 1.392(3) ?
C15 H15A . 0.9300 ?
C16 C17 . 1.368(3) ?
C16 H16A . 0.9300 ?
C17 C18 . 1.400(3) ?
C17 H17A . 0.9300 ?
C18 C18A . 1.372(3) ?
C18 H18A . 0.9300 ?
C20 N1 . 1.472(2) ?
C20 C21 . 1.510(2) ?
C20 H20A . 0.9700 ?
C20 H20B . 0.9700 ?
C21 O29 . 1.451(2) ?
C21 C22 . 1.537(3) ?
C21 C28A . 1.540(2) ?
C22 C23 . 1.312(3) ?
C22 H22A . 0.9300 ?
C23 C24 . 1.519(3) ?
C23 H23A . 0.9300 ?
C24 O29 . 1.447(2) ?
C24 C24A . 1.527(3) ?
C24 H24A . 0.9800 ?
C24A C25 . 1.374(3) ?
C24A C28A . 1.394(3) ?
C25 C26 . 1.392(3) ?
C25 H25A . 0.9300 ?
C26 C27 . 1.371(3) ?
C26 H26A . 0.9300 ?
C27 C28 . 1.412(3) ?
C27 H27A . 0.9300 ?
C28 C28A . 1.362(3) ?
C28 H28A . 0.9300 ?

loop_
_geom_hbond_atom_site_label_D
_geom_hbond_atom_site_label_H
_geom_hbond_atom_site_label_A
_geom_hbond_site_symmetry_A
_geom_hbond_distance_DH
_geom_hbond_distance_HA
_geom_hbond_distance_DA
_geom_hbond_angle_DHA
_geom_hbond_publ_flag
C10 H10A O29 . 0.97 2.35 3.074(2) 130.8 yes
C12 H12A O1 2_655 0.93 2.66 3.494(2) 150.2 yes
C17 H17A O1 2_645 0.93 2.51 3.427(3) 168 yes
C20 H20A O19 . 0.97 2.39 3.068(2) 126.8 yes
C27 H27A O19 2_545 0.93 2.51 3.438(3) 175 yes
C20 H20B Cl1 . 0.97 2.55 3.1744(18) 122.4 yes
C20 H20B Cl3 . 0.97 2.64 3.2921(19) 125.3 yes
C13 H13A Cg8 4_565 0.93 2.90 3.633(2) 136 yes

loop_
_geom_torsion_atom_site_label_1
_geom_torsion_atom_site_label_2
_geom_torsion_atom_site_label_3
_geom_torsion_atom_site_label_4
_geom_torsion_site_symmetry_1
_geom_torsion_site_symmetry_2
_geom_torsion_site_symmetry_3
_geom_torsion_site_symmetry_4
_geom_torsion
_geom_torsion_publ_flag
O1 C1 C2 Cl2 . . . . 4.6(2) ?
N1 C1 C2 Cl2 . . . . -171.75(15) ?
O1 C1 C2 Cl1 . . . . 122.72(17) ?
N1 C1 C2 Cl1 . . . . -53.7(2) ?
O1 C1 C2 Cl3 . . . . -114.28(18) ?
N1 C1 C2 Cl3 . . . . 69.3(2) ?
N1 C10 C11 O19 . . . . -67.92(19) ?
N1 C10 C11 C18A . . . . 48.7(2) ?
N1 C10 C11 C12 . . . . 178.87(15) ?
O19 C11 C12 C13 . . . . 32.80(19) ?
C10 C11 C12 C13 . . . . 153.59(17) ?
C18A C11 C12 C13 . . . . -69.00(19) ?
C11 C12 C13 C14 . . . . 0.4(2) ?
C12 C13 C14 O19 . . . . -33.89(19) ?
C12 C13 C14 C14A . . . . 69.4(2) ?
O19 C14 C14A C15 . . . . -144.6(2) ?
C13 C14 C14A C15 . . . . 111.3(2) ?
O19 C14 C14A C18A . . . . 36.13(17) ?
C13 C14 C14A C18A . . . . -67.96(18) ?
C18A C14A C15 C16 . . . . -0.1(3) ?
C14 C14A C15 C16 . . . . -179.27(19) ?
C14A C15 C16 C17 . . . . 1.3(3) ?
C15 C16 C17 C18 . . . . -0.9(3) ?
C16 C17 C18 C18A . . . . -0.6(3) ?
C17 C18 C18A C14A . . . . 1.8(3) ?
C17 C18 C18A C11 . . . . -179.78(19) ?
C15 C14A C18A C18 . . . . -1.5(3) ?
C14 C14A C18A C18 . . . . 177.93(16) ?
C15 C14A C18A C11 . . . . 179.68(16) ?
C14 C14A C18A C11 . . . . -0.92(17) ?
O19 C11 C18A C18 . . . . 147.2(2) ?
C10 C11 C18A C18 . . . . 23.7(3) ?
C12 C11 C18A C18 . . . . -110.5(2) ?
O19 C11 C18A C14A . . . . -34.20(16) ?
C10 C11 C18A C14A . . . . -157.68(16) ?
C12 C11 C18A C14A . . . . 68.14(18) ?
N1 C20 C21 O29 . . . . -76.82(19) ?
N1 C20 C21 C22 . . . . 40.7(2) ?
N1 C20 C21 C28A . . . . 170.63(14) ?
O29 C21 C22 C23 . . . . -33.12(19) ?
C20 C21 C22 C23 . . . . -157.33(17) ?
C28A C21 C22 C23 . . . . 68.77(19) ?
C21 C22 C23 C24 . . . . 0.0(2) ?
C22 C23 C24 O29 . . . . 33.4(2) ?
C22 C23 C24 C24A . . . . -69.8(2) ?
O29 C24 C24A C25 . . . . 146.2(2) ?
C23 C24 C24A C25 . . . . -109.7(2) ?
O29 C24 C24A C28A . . . . -35.51(18) ?
C23 C24 C24A C28A . . . . 68.64(19) ?
C28A C24A C25 C26 . . . . 0.7(3) ?
C24 C24A C25 C26 . . . . 178.8(2) ?
C24A C25 C26 C27 . . . . 0.7(3) ?
C25 C26 C27 C28 . . . . -0.9(3) ?
C26 C27 C28 C28A . . . . -0.3(3) ?
C27 C28 C28A C24A . . . . 1.7(3) ?
C27 C28 C28A C21 . . . . -179.31(18) ?
C25 C24A C28A C28 . . . . -1.9(3) ?
C24 C24A C28A C28 . . . . 179.46(17) ?
C25 C24A C28A C21 . . . . 178.80(17) ?
C24 C24A C28A C21 . . . . 0.19(18) ?
O29 C21 C28A C28 . . . . -144.1(2) ?
C20 C21 C28A C28 . . . . -23.4(3) ?
C22 C21 C28A C28 . . . . 113.2(2) ?
O29 C21 C28A C24A . . . . 35.00(16) ?
C20 C21 C28A C24A . . . . 155.77(15) ?
C22 C21 C28A C24A . . . . -67.64(17) ?
O1 C1 N1 C20 . . . . 172.92(18) ?
C2 C1 N1 C20 . . . . -10.9(3) ?
O1 C1 N1 C10 . . . . -6.9(3) ?
C2 C1 N1 C10 . . . . 169.28(16) ?
C21 C20 N1 C1 . . . . -114.5(2) ?
C21 C20 N1 C10 . . . . 65.2(2) ?
C11 C10 N1 C1 . . . . -104.29(19) ?
C11 C10 N1 C20 . . . . 75.91(19) ?
C13 C14 O19 C11 . . . . 52.63(15) ?
C14A C14 O19 C11 . . . . -57.06(15) ?
C10 C11 O19 C14 . . . . -174.45(14) ?
C18A C11 O19 C14 . . . . 55.97(14) ?
C12 C11 O19 C14 . . . . -51.72(15) ?
C23 C24 O29 C21 . . . . -52.34(16) ?
C24A C24 O29 C21 . . . . 57.01(16) ?
C20 C21 O29 C24 . . . . -178.99(15) ?
C22 C21 O29 C24 . . . . 51.68(16) ?
C28A C21 O29 C24 . . . . -56.40(15) ?
